data_4101605
loop_
_publ_author_name
'Jiang, Wei'
'Zhou, Yan'
'Geng, Hua'
'Jiang, Shidong'
'Yan, Shouke'
'Hu, Wenping'
'Wang, Zhaohui'
'Shuai, Zhigang'
'Pei, Jian'

_publ_section_title
;
 Solution-Processed, High-Performance Nanoribbon Transistors Based on
 Dithioperylene
;
_journal_issue 1
_journal_name_full 'Journal of the American Chemical Society'
_journal_page_first 1
_journal_page_last 3
_journal_paper_doi 10.1021/ja107599r
_journal_volume 133
_journal_year 2011
_chemical_formula_sum 'C20 H8 S2'
_chemical_formula_weight 312.38
_chemical_name_systematic
; 
 ? 
;
_space_group_IT_number 14
_symmetry_cell_setting monoclinic
_symmetry_space_group_name_Hall '-P 2yn'
_symmetry_space_group_name_H-M 'P 1 21/n 1'
_atom_sites_solution_hydrogens geom
_atom_sites_solution_primary direct
_atom_sites_solution_secondary difmap
_audit_creation_method SHELXL-97
_cell_angle_alpha 90.00
_cell_angle_beta 98.37(3)
_cell_angle_gamma 90.00
_cell_formula_units_Z 2
_cell_length_a 9.6585(19)
_cell_length_b 4.3731(9)
_cell_length_c 15.436(3)
_cell_measurement_reflns_used 2325
_cell_measurement_temperature 173(2)
_cell_measurement_theta_max 27.44
_cell_measurement_theta_min 2.34
_cell_volume 645.0(2)
_computing_cell_refinement 'CrystalClear (Rigaku Inc., 2008)'
_computing_data_collection 'CrystalClear (Rigaku Inc., 2008)'
_computing_data_reduction 'CrystalClear (Rigaku Inc., 2008)'
_computing_molecular_graphics
;
 Mercury: visualization and analysis of crystal structures, C. F. Macrae,
 P. R. Edgington, P. McCabe, E. Pidcock, G. P. Shields, R. Taylor,
 M. Towler and J. van de Streek, J. Appl. Cryst., 39, 453-457, 2006.
;
_computing_publication_material 'SHELX-97 (Sheldrick, 1997)'
_computing_structure_refinement 'SHELX-97 (Sheldrick, 1997)'
_computing_structure_solution 'SHELX-97 (Sheldrick, 1997)'
_diffrn_ambient_temperature 173(2)
_diffrn_detector_area_resol_mean 28.5714
_diffrn_measured_fraction_theta_full 0.994
_diffrn_measured_fraction_theta_max 0.994
_diffrn_measurement_device_type 'MM007HF + CCD (Saturn724+)'
_diffrn_measurement_method '\w scans at fixed \c = 45\%'
_diffrn_radiation_monochromator Confocal
_diffrn_radiation_source 'Rotating Anode'
_diffrn_radiation_type MoK\a
_diffrn_radiation_wavelength 0.71073
_diffrn_reflns_av_R_equivalents 0.0543
_diffrn_reflns_av_sigmaI/netI 0.0516
_diffrn_reflns_limit_h_max 9
_diffrn_reflns_limit_h_min -12
_diffrn_reflns_limit_k_max 5
_diffrn_reflns_limit_k_min -5
_diffrn_reflns_limit_l_max 20
_diffrn_reflns_limit_l_min -16
_diffrn_reflns_number 4439
_diffrn_reflns_theta_full 27.44
_diffrn_reflns_theta_max 27.44
_diffrn_reflns_theta_min 2.34
_exptl_absorpt_coefficient_mu 0.403
_exptl_absorpt_correction_T_max 0.9920
_exptl_absorpt_correction_T_min 0.9131
_exptl_absorpt_correction_type numerical
_exptl_absorpt_process_details 'CrystalClear (Rigaku Inc., 2008)'
_exptl_crystal_colour yellow
_exptl_crystal_density_diffrn 1.608
_exptl_crystal_density_method 'not measured'
_exptl_crystal_description needle
_exptl_crystal_F_000 320
_exptl_crystal_size_max 0.23
_exptl_crystal_size_mid 0.07
_exptl_crystal_size_min 0.02
_refine_diff_density_max 0.389
_refine_diff_density_min -0.624
_refine_diff_density_rms 0.083
_refine_ls_extinction_method none
_refine_ls_goodness_of_fit_ref 1.126
_refine_ls_hydrogen_treatment constr
_refine_ls_matrix_type full
_refine_ls_number_parameters 100
_refine_ls_number_reflns 1460
_refine_ls_number_restraints 0
_refine_ls_restrained_S_all 1.126
_refine_ls_R_factor_all 0.0640
_refine_ls_R_factor_gt 0.0564
_refine_ls_shift/su_max 0.000
_refine_ls_shift/su_mean 0.000
_refine_ls_structure_factor_coef Fsqd
_refine_ls_weighting_details 'calc w=1/[\s^2^(Fo^2^)+(0.0784P)^2^+0.3688P] where P=(Fo^2^+2Fc^2^)/3'
_refine_ls_weighting_scheme calc
_refine_ls_wR_factor_gt 0.1460
_refine_ls_wR_factor_ref 0.1523
_reflns_number_gt 1290
_reflns_number_total 1460
_reflns_threshold_expression >2sigma(I)
_cod_data_source_file ja107599r_si_002.cif
_cod_data_source_block mx185
_cod_original_sg_symbol_H-M P2(1)/n
_cod_database_code 4101605

loop_
_symmetry_equiv_pos_as_xyz
'x, y, z'
'-x+1/2, y+1/2, -z+1/2'
'-x, -y, -z'
'x-1/2, -y-1/2, z-1/2'

loop_
_atom_site_label
_atom_site_type_symbol
_atom_site_fract_x
_atom_site_fract_y
_atom_site_fract_z
_atom_site_U_iso_or_equiv
_atom_site_adp_type
_atom_site_occupancy
_atom_site_symmetry_multiplicity
_atom_site_calc_flag
_atom_site_refinement_flags
_atom_site_disorder_assembly
_atom_site_disorder_group
S1 S 0.15440(6) 0.01938(15) 0.07164(4) 0.0258(3) Uani 1 1 d . . .
C1 C 0.2261(2) 0.1979(6) -0.01563(15) 0.0230(5) Uani 1 1 d . . .
C2 C 0.1734(3) 0.4021(6) -0.08444(17) 0.0259(6) Uani 1 1 d . . .
H2A H 0.0794 0.4719 -0.0898 0.031 Uiso 1 1 calc R . .
C3 C 0.2597(3) 0.4997(6) -0.14397(17) 0.0264(6) Uani 1 1 d . . .
H3A H 0.2220 0.6352 -0.1895 0.032 Uiso 1 1 calc R . .
C4 C 0.4027(3) 0.4050(6) -0.13972(15) 0.0226(5) Uani 1 1 d . . .
C5 C 0.5058(3) 0.4819(6) -0.19551(16) 0.0261(6) Uani 1 1 d . . .
H5A H 0.4793 0.6161 -0.2434 0.031 Uiso 1 1 calc R . .
C6 C 0.5879(2) 0.0932(6) -0.05812(15) 0.0218(5) Uani 1 1 d . . .
C7 C 0.4513(2) 0.2053(6) -0.07086(14) 0.0218(5) Uani 1 1 d . . .
C8 C 0.3631(2) 0.1082(6) -0.01141(15) 0.0221(5) Uani 1 1 d . . .
C9 C 0.3145(2) -0.1688(6) 0.11149(15) 0.0229(5) Uani 1 1 d . . .
C10 C 0.3590(3) -0.3692(6) 0.18228(15) 0.0277(6) Uani 1 1 d . . .
H10A H 0.2954 -0.4265 0.2209 0.033 Uiso 1 1 calc R . .

loop_
_atom_site_aniso_label
_atom_site_aniso_U_11
_atom_site_aniso_U_22
_atom_site_aniso_U_33
_atom_site_aniso_U_23
_atom_site_aniso_U_13
_atom_site_aniso_U_12
S1 0.0227(4) 0.0322(4) 0.0246(4) -0.0028(2) 0.0104(3) -0.0017(2)
C1 0.0256(12) 0.0234(12) 0.0212(11) -0.0061(10) 0.0076(9) -0.0032(9)
C2 0.0229(12) 0.0273(13) 0.0270(12) -0.0037(11) 0.0021(10) 0.0024(10)
C3 0.0309(13) 0.0251(14) 0.0222(12) 0.0016(10) 0.0007(10) 0.0015(10)
C4 0.0287(13) 0.0225(12) 0.0170(11) -0.0014(9) 0.0047(9) -0.0010(10)
C5 0.0365(14) 0.0258(13) 0.0162(11) 0.0023(9) 0.0044(11) -0.0027(10)
C6 0.0253(12) 0.0248(12) 0.0163(11) 0.0004(9) 0.0066(9) -0.0025(10)
C7 0.0242(12) 0.0237(12) 0.0181(11) -0.0018(9) 0.0050(9) -0.0029(9)
C8 0.0249(12) 0.0225(12) 0.0198(11) -0.0005(10) 0.0065(9) -0.0018(9)
C9 0.0257(12) 0.0254(13) 0.0191(11) -0.0059(10) 0.0080(9) -0.0048(10)
C10 0.0355(14) 0.0308(14) 0.0193(11) -0.0040(10) 0.0127(10) -0.0085(11)

loop_
_atom_type_symbol
_atom_type_description
_atom_type_scat_dispersion_real
_atom_type_scat_dispersion_imag
_atom_type_scat_source
C C 0.0033 0.0016 'International Tables Vol C Tables 4.2.6.8 and 6.1.1.4'
H H 0.0000 0.0000 'International Tables Vol C Tables 4.2.6.8 and 6.1.1.4'
S S 0.1246 0.1234 'International Tables Vol C Tables 4.2.6.8 and 6.1.1.4'

loop_
_geom_angle_atom_site_label_1
_geom_angle_atom_site_label_2
_geom_angle_atom_site_label_3
_geom_angle
_geom_angle_site_symmetry_1
_geom_angle_site_symmetry_3
_geom_angle_publ_flag
C9 S1 C1 92.88(11) . . ?
C8 C1 C2 116.9(2) . . ?
C8 C1 S1 108.48(18) . . ?
C2 C1 S1 134.64(18) . . ?
C3 C2 C1 120.0(2) . . ?
C3 C2 H2A 120.0 . . ?
C1 C2 H2A 120.0 . . ?
C2 C3 C4 123.1(2) . . ?
C2 C3 H3A 118.5 . . ?
C4 C3 H3A 118.5 . . ?
C7 C4 C3 115.4(2) . . ?
C7 C4 C5 114.3(2) . . ?
C3 C4 C5 130.3(2) . . ?
C10 C5 C4 123.1(2) 3_655 . ?
C10 C5 H5A 118.5 3_655 . ?
C4 C5 H5A 118.5 . . ?
C9 C6 C7 123.1(2) 3_655 . ?
C9 C6 C8 114.8(2) 3_655 3_655 ?
C7 C6 C8 122.1(2) . 3_655 ?
C6 C7 C4 122.1(2) . . ?
C6 C7 C8 116.9(2) . . ?
C4 C7 C8 121.0(2) . . ?
C1 C8 C7 123.7(2) . . ?
C1 C8 C6 115.3(2) . 3_655 ?
C7 C8 C6 121.0(2) . 3_655 ?
C6 C9 C10 116.8(2) 3_655 . ?
C6 C9 S1 108.52(19) 3_655 . ?
C10 C9 S1 134.66(18) . . ?
C5 C10 C9 120.5(2) 3_655 . ?
C5 C10 H10A 119.7 3_655 . ?
C9 C10 H10A 119.7 . . ?

loop_
_geom_bond_atom_site_label_1
_geom_bond_atom_site_label_2
_geom_bond_distance
_geom_bond_site_symmetry_2
_geom_bond_publ_flag
S1 C9 1.780(3) . ?
S1 C1 1.782(2) . ?
C1 C8 1.372(3) . ?
C1 C2 1.424(4) . ?
C2 C3 1.394(4) . ?
C2 H2A 0.9500 . ?
C3 C4 1.434(4) . ?
C3 H3A 0.9500 . ?
C4 C7 1.403(3) . ?
C4 C5 1.447(3) . ?
C5 C10 1.383(4) 3_655 ?
C5 H5A 0.9500 . ?
C6 C9 1.380(3) 3_655 ?
C6 C7 1.394(3) . ?
C6 C8 1.416(3) 3_655 ?
C7 C8 1.406(3) . ?
C8 C6 1.416(3) 3_655 ?
C9 C6 1.380(3) 3_655 ?
C9 C10 1.418(4) . ?
C10 C5 1.383(4) 3_655 ?
C10 H10A 0.9500 . ?

loop_
_geom_torsion_atom_site_label_1
_geom_torsion_atom_site_label_2
_geom_torsion_atom_site_label_3
_geom_torsion_atom_site_label_4
_geom_torsion
_geom_torsion_site_symmetry_1
_geom_torsion_site_symmetry_2
_geom_torsion_site_symmetry_3
_geom_torsion_site_symmetry_4
_geom_torsion_publ_flag
C9 S1 C1 C8 0.50(19) . . . . ?
C9 S1 C1 C2 -179.4(3) . . . . ?
C8 C1 C2 C3 0.5(4) . . . . ?
S1 C1 C2 C3 -179.6(2) . . . . ?
C1 C2 C3 C4 -0.3(4) . . . . ?
C2 C3 C4 C7 -0.1(4) . . . . ?
C2 C3 C4 C5 179.7(3) . . . . ?
C7 C4 C5 C10 -0.1(4) . . . 3_655 ?
C3 C4 C5 C10 -179.9(2) . . . 3_655 ?
C9 C6 C7 C4 0.1(4) 3_655 . . . ?
C8 C6 C7 C4 180.0(2) 3_655 . . . ?
C9 C6 C7 C8 179.9(2) 3_655 . . . ?
C8 C6 C7 C8 -0.3(4) 3_655 . . . ?
C3 C4 C7 C6 180.0(2) . . . . ?
C5 C4 C7 C6 0.1(4) . . . . ?
C3 C4 C7 C8 0.2(4) . . . . ?
C5 C4 C7 C8 -179.6(2) . . . . ?
C2 C1 C8 C7 -0.4(4) . . . . ?
S1 C1 C8 C7 179.7(2) . . . . ?
C2 C1 C8 C6 179.6(2) . . . 3_655 ?
S1 C1 C8 C6 -0.3(3) . . . 3_655 ?
C6 C7 C8 C1 -179.8(2) . . . . ?
C4 C7 C8 C1 0.0(4) . . . . ?
C6 C7 C8 C6 0.3(4) . . . 3_655 ?
C4 C7 C8 C6 -180.0(2) . . . 3_655 ?
C1 S1 C9 C6 -0.56(19) . . . 3_655 ?
C1 S1 C9 C10 179.7(3) . . . . ?
C6 C9 C10 C5 -0.4(4) 3_655 . . 3_655 ?
S1 C9 C10 C5 179.3(2) . . . 3_655 ?
